data_7205665
loop_
_publ_author_name
'Braga, Dario'
'Grepioni, Fabrizia'
'Lampronti, Giulio I.'

_publ_section_title
;
 Supramolecular metathesis: co-former exchange in co-crystals of
 pyrazine with (R,R)-, (S,S)-, (R,S)- and (S,S/R,R)-tartaric acid
;
_journal_issue 9
_journal_name_full CrystEngComm
_journal_page_first 3122
_journal_paper_doi 10.1039/c0ce00576b
_journal_volume 13
_journal_year 2011
_chemical_formula_moiety 'C8 H10 N2 O6'
_chemical_formula_sum 'C8 H10 N2 O6'
_chemical_formula_weight 230.18
_chemical_name_systematic
;
?
;
_space_group_IT_number 14
_symmetry_cell_setting monoclinic
_symmetry_space_group_name_Hall '-P 2yn'
_symmetry_space_group_name_H-M 'P 1 21/n 1'
_atom_sites_solution_hydrogens geom
_atom_sites_solution_primary direct
_atom_sites_solution_secondary difmap
_audit_creation_date 2010-04-07T10:53:59-00:00
_audit_creation_method 'WinGX routine CIF_UPDATE'
_cell_angle_alpha 90
_cell_angle_beta 96.315(3)
_cell_angle_gamma 90
_cell_formula_units_Z 4
_cell_length_a 11.4966(4)
_cell_length_b 5.1521(2)
_cell_length_c 17.0937(6)
_cell_measurement_reflns_used 0
_cell_measurement_temperature 293(2)
_cell_measurement_theta_max 0
_cell_measurement_theta_min 0
_cell_volume 1006.34(6)
_computing_molecular_graphics 'Ortep-3 for Windows (Farrugia, 1997)'
_computing_publication_material 'WinGX publication routines (Farrugia, 1999)'
_computing_structure_refinement 'SHELXL-97 (Sheldrick, 1997)'
_computing_structure_solution 'SHELXS-97 (Sheldrick, 1990)'
_diffrn_ambient_temperature 293(2)
_diffrn_measured_fraction_theta_full 0.981
_diffrn_measured_fraction_theta_max 0.818
_diffrn_radiation_monochromator graphite
_diffrn_radiation_type MoK\a
_diffrn_radiation_wavelength 0.71073
_diffrn_reflns_av_R_equivalents 0.0222
_diffrn_reflns_av_unetI/netI 0.0408
_diffrn_reflns_limit_h_max 12
_diffrn_reflns_limit_h_min -15
_diffrn_reflns_limit_k_max 6
_diffrn_reflns_limit_k_min -6
_diffrn_reflns_limit_l_max 21
_diffrn_reflns_limit_l_min -22
_diffrn_reflns_number 4566
_diffrn_reflns_theta_full 25
_diffrn_reflns_theta_max 29.32
_diffrn_reflns_theta_min 2.4
_exptl_absorpt_coefficient_mu 0.132
_exptl_absorpt_correction_type none
_exptl_crystal_colour colourless
_exptl_crystal_density_diffrn 1.519
_exptl_crystal_density_method 'not measured'
_exptl_crystal_description prism
_exptl_crystal_F_000 480
_exptl_crystal_size_max 0.9
_exptl_crystal_size_mid 0.7
_exptl_crystal_size_min 0.2
_refine_diff_density_max 0.235
_refine_diff_density_min -0.196
_refine_diff_density_rms 0.039
_refine_ls_extinction_method none
_refine_ls_goodness_of_fit_ref 0.973
_refine_ls_hydrogen_treatment mixed
_refine_ls_matrix_type full
_refine_ls_number_parameters 157
_refine_ls_number_reflns 2258
_refine_ls_number_restraints 0
_refine_ls_restrained_S_all 0.973
_refine_ls_R_factor_all 0.084
_refine_ls_R_factor_gt 0.0491
_refine_ls_shift/su_max 0
_refine_ls_shift/su_mean 0
_refine_ls_structure_factor_coef Fsqd
_refine_ls_weighting_details 'calc w=1/[\s^2^(Fo^2^)+(0.0483P)^2^+0.2180P] where P=(Fo^2^+2Fc^2^)/3'
_refine_ls_weighting_scheme calc
_refine_ls_wR_factor_ref 0.105
_reflns_number_gt 1538
_reflns_number_total 2258
_reflns_threshold_expression >2sigma(I)
_cod_data_source_file c0ce00576b.txt
_cod_data_source_block ract1py1
_cod_database_code 7205665

loop_
_symmetry_equiv_pos_as_xyz
'x, y, z'
'-x+1/2, y+1/2, -z+1/2'
'-x, -y, -z'
'x-1/2, -y-1/2, z-1/2'

loop_
_atom_site_label
_atom_site_fract_x
_atom_site_fract_y
_atom_site_fract_z
_atom_site_U_iso_or_equiv
_atom_site_adp_type
_atom_site_calc_flag
_atom_site_refinement_flags
_atom_site_occupancy
_atom_site_disorder_assembly
_atom_site_disorder_group
_atom_site_type_symbol
C1 0.51278(15) 0.1470(4) 0.67697(11) 0.0355(5) Uani d . 1 . . C
C2 0.62010(14) -0.0076(4) 0.66294(10) 0.0315(4) Uani d . 1 . . C
H2 0.6113 -0.1853 0.6819 0.038 Uiso calc R 1 . . H
C3 0.63212(14) -0.0155(4) 0.57439(10) 0.0290(4) Uani d . 1 . . C
H3 0.5739 -0.137 0.5493 0.035 Uiso calc R 1 . . H
C4 0.75346(15) -0.1186(4) 0.56403(10) 0.0303(4) Uani d . 1 . . C
O1 0.51841(12) 0.3460(3) 0.71395(9) 0.0560(5) Uani d . 1 . . O
O2 0.41513(11) 0.0403(3) 0.64539(9) 0.0519(5) Uani d . 1 . . O
O3 0.72136(10) 0.1040(3) 0.70429(7) 0.0441(4) Uani d . 1 . . O
H300 0.7029 0.2339 0.7278 0.066 Uiso calc R 1 . . H
O4 0.61251(12) 0.2292(3) 0.53927(8) 0.0421(4) Uani d . 1 . . O
O5 0.76918(11) -0.3573(3) 0.59164(8) 0.0410(4) Uani d . 1 . . O
O6 0.82687(12) 0.0032(3) 0.53546(9) 0.0523(4) Uani d . 1 . . O
H200 0.353(2) 0.140(6) 0.6520(16) 0.089(9) Uiso d . 1 . . H
H400 0.667(2) 0.345(5) 0.5582(13) 0.062(8) Uiso d . 1 . . H
H500 0.846(2) -0.406(5) 0.5922(14) 0.070(8) Uiso d . 1 . . H
C6 0.87321(16) -0.2041(4) 0.32098(11) 0.0394(5) Uani d . 1 . . C
H6 0.8598 -0.0623 0.2875 0.047 Uiso calc R 1 . . H
C8 0.91935(17) -0.6112(4) 0.41364(11) 0.0413(5) Uani d . 1 . . C
H8 0.9329 -0.7559 0.4459 0.05 Uiso calc R 1 . . H
C7 0.80658(17) -0.5261(5) 0.39488(12) 0.0452(6) Uani d . 1 . . C
H7 0.7455 -0.6138 0.4148 0.054 Uiso calc R 1 . . H
C5 0.98607(16) -0.2884(4) 0.34051(10) 0.0359(5) Uani d . 1 . . C
H5 1.0473 -0.201 0.3208 0.043 Uiso calc R 1 . . H
N1 1.00919(13) -0.4926(4) 0.38704(9) 0.0367(4) Uani d . 1 . . N
N2 0.78283(13) -0.3192(4) 0.34850(10) 0.0433(5) Uani d . 1 . . N

loop_
_atom_site_aniso_label
_atom_site_aniso_U_11
_atom_site_aniso_U_22
_atom_site_aniso_U_33
_atom_site_aniso_U_12
_atom_site_aniso_U_13
_atom_site_aniso_U_23
C1 0.0274(9) 0.0409(13) 0.0382(10) 0.0033(9) 0.0037(8) -0.0001(10)
C2 0.0236(8) 0.0342(11) 0.0357(9) 0.0047(8) -0.0006(7) 0.0005(9)
C3 0.0236(8) 0.0270(10) 0.0346(9) 0.0011(8) -0.0041(7) 0.0002(8)
C4 0.0280(9) 0.0311(11) 0.0313(9) 0.0014(9) 0.0007(7) -0.0015(8)
O1 0.0395(8) 0.0560(11) 0.0716(10) 0.0085(8) 0.0016(7) -0.0278(9)
O2 0.0220(6) 0.0549(11) 0.0783(11) 0.0039(7) 0.0034(7) -0.0164(8)
O3 0.0270(6) 0.0620(11) 0.0406(7) 0.0084(7) -0.0080(5) -0.0150(7)
O4 0.0434(8) 0.0345(9) 0.0459(8) 0.0065(7) -0.0058(6) 0.0068(7)
O5 0.0261(7) 0.0338(9) 0.0640(9) 0.0076(6) 0.0085(6) 0.0058(7)
O6 0.0396(7) 0.0538(10) 0.0669(9) -0.0035(8) 0.0211(7) 0.0144(8)
C6 0.0347(10) 0.0404(13) 0.0422(10) 0.0021(10) -0.0002(8) 0.0037(10)
C8 0.0459(11) 0.0374(13) 0.0405(11) -0.0010(10) 0.0047(9) 0.0029(10)
C7 0.0378(11) 0.0519(15) 0.0480(11) -0.0122(11) 0.0140(9) -0.0023(11)
C5 0.0292(9) 0.0414(13) 0.0379(10) -0.0010(9) 0.0070(8) 0.0034(9)
N1 0.0307(8) 0.0401(10) 0.0392(8) 0.0061(8) 0.0033(6) -0.0005(8)
N2 0.0263(8) 0.0508(12) 0.0528(10) 0.0031(8) 0.0037(7) -0.0023(9)

loop_
_atom_type_symbol
_atom_type_description
_atom_type_scat_dispersion_real
_atom_type_scat_dispersion_imag
_atom_type_scat_source
C C 0.0033 0.0016 'International Tables Vol C Tables 4.2.6.8 and 6.1.1.4'
H H 0 0 'International Tables Vol C Tables 4.2.6.8 and 6.1.1.4'
O O 0.0106 0.006 'International Tables Vol C Tables 4.2.6.8 and 6.1.1.4'
N N 0.0061 0.0033 'International Tables Vol C Tables 4.2.6.8 and 6.1.1.4'

loop_
_geom_angle_atom_site_label_1
_geom_angle_atom_site_label_2
_geom_angle_atom_site_label_3
_geom_angle
_geom_angle_site_symmetry_1
_geom_angle_site_symmetry_3
_geom_angle_publ_flag
O1 C1 O2 124.59(18) . . ?
O1 C1 C2 122.38(17) . . ?
O2 C1 C2 113.02(18) . . ?
O3 C2 C1 110.37(16) . . ?
O3 C2 C3 110.17(14) . . ?
C1 C2 C3 109.54(14) . . ?
O4 C3 C4 111.71(15) . . ?
O4 C3 C2 111.71(16) . . ?
C4 C3 C2 107.89(13) . . ?
O6 C4 O5 123.91(18) . . ?
O6 C4 C3 124.11(18) . . ?
O5 C4 C3 111.97(16) . . ?
N2 C6 C5 121.86(19) . . ?
N1 C8 C7 121.7(2) . . ?
N2 C7 C8 121.23(18) . . ?
N1 C5 C6 121.17(18) . . ?
C8 N1 C5 117.34(17) . . ?
C6 N2 C7 116.70(16) . . ?

loop_
_geom_bond_atom_site_label_1
_geom_bond_atom_site_label_2
_geom_bond_site_symmetry_2
_geom_bond_distance
_geom_bond_publ_flag
C1 O1 . 1.203(2) ?
C1 O2 . 1.312(2) ?
C1 C2 . 1.510(3) ?
C2 O3 . 1.416(2) ?
C2 C3 . 1.536(2) ?
C3 O4 . 1.404(2) ?
C3 C4 . 1.521(2) ?
C4 O6 . 1.198(2) ?
C4 O5 . 1.323(2) ?
C6 N2 . 1.327(2) ?
C6 C5 . 1.374(3) ?
C8 N1 . 1.323(3) ?
C8 C7 . 1.373(3) ?
C7 N2 . 1.339(3) ?
C5 N1 . 1.328(3) ?
